data_1566902
loop_
_publ_author_name
'Zhang, Qi'
'Chiou, Mong-Feng'
'Ye, Changqing'
'Yuan, Xiaobin'
'Li, Yajun'
'Bao, Hongli'

_publ_section_title
;
 Radical 1,2,3-Tricarbofunctionalization of \a-Vinyl-\b-Ketoesters Enabled
 by Carbon Shift from All-carbon Quaternary Center
;
_journal_name_full 'Chemical Science'
_journal_paper_doi 10.1039/D2SC00902A
_journal_year 2022
_chemical_formula_moiety 'C22 H19 F3 O3'
_chemical_formula_sum 'C22 H19 F3 O3'
_chemical_formula_weight 388.37
_space_group_crystal_system monoclinic
_space_group_IT_number 14
_space_group_name_Hall '-P 2ybc'
_space_group_name_H-M_alt 'P 1 21/c 1'
_atom_sites_solution_hydrogens geom
_atom_sites_solution_primary dual
_audit_creation_date 2021-08-18
_audit_creation_method
;
Olex2 1.3
(compiled 2020.11.12 svn.r5f609507 for OlexSys, GUI svn.r6272)
;
_audit_update_record
;
2021-09-08 deposited with the CCDC.	2022-05-02 downloaded from the CCDC.
;
_cell_angle_alpha 90
_cell_angle_beta 111.112(15)
_cell_angle_gamma 90
_cell_formula_units_Z 4
_cell_length_a 15.1282(19)
_cell_length_b 11.8989(10)
_cell_length_c 11.6230(15)
_cell_measurement_reflns_used 4254
_cell_measurement_temperature 293(2)
_cell_measurement_theta_max 54.4320
_cell_measurement_theta_min 4.2090
_cell_volume 1951.8(4)
_computing_cell_refinement 'CrysAlisPro 1.171.41.93a (Rigaku OD, 2020)'
_computing_data_collection 'CrysAlisPro 1.171.41.93a (Rigaku OD, 2020)'
_computing_data_reduction 'CrysAlisPro 1.171.41.93a (Rigaku OD, 2020)'
_computing_molecular_graphics 'Olex2 1.3 (Dolomanov et al., 2009)'
_computing_publication_material 'Olex2 1.3 (Dolomanov et al., 2009)'
_computing_structure_refinement 'SHELXL 2018/3 (Sheldrick, 2015)'
_computing_structure_solution 'SHELXT 2018/2 (Sheldrick, 2018)'
_diffrn_ambient_temperature 293(2)
_diffrn_detector 'Hybrid Pixel Array Detector'
_diffrn_detector_area_resol_mean 10.0000
_diffrn_detector_type HyPix
_diffrn_measured_fraction_theta_full 0.995
_diffrn_measured_fraction_theta_max 0.958
_diffrn_measurement_details
;
List of Runs (angles in degrees, time in seconds):

  # Type    Start    End  Width  t~exp~   \w     \q     \k     \f   Frames
#--------------------------------------------------------------------------
  1  \w     63.00  97.00   0.50    0.80    --   72.28  57.00 150.00   68
  2  \w    119.00 144.00   0.50    0.80    --   72.28  57.00 150.00   50
  3  \w     77.00 102.00   0.50    0.80    --   72.28  45.00  21.00   50
  4  \w     83.00 108.00   0.50    0.80    --   72.28 125.00 -90.00   50
  5  \w     90.00 144.00   0.50    0.80    --   72.28 125.00-150.00  108
  6  \w    -31.00  -2.00   0.50    0.80    --  -74.78  38.00-150.00   58
  7  \w    -70.00  -3.00   0.50    0.80    --  -74.78  45.00  21.00  134
  8  \w    -15.00  54.00   0.50    0.20    --   -1.25  45.00  21.00  138
  9  \w     35.00  70.00   0.50    0.80    --   72.28 -45.00-128.00   70
 10  \w    -14.00  70.00   0.50    0.20    --   -1.25  57.00-180.00  168
 11  \w    -71.00 -35.00   0.50    0.80    --  -74.78  38.00-150.00   72
 12  \w   -147.00 -60.00   0.50    0.80    --  -74.78 -45.00-128.00  174
 13  \w    -72.00 -21.00   0.50    0.20    --   -1.25 -45.00-128.00  102
 14  \w    -81.00 -54.00   0.50    0.80    --  -74.78 -77.00 150.00   54
 15  \w   -148.00 -91.00   0.50    0.80    --  -74.78 -77.00 150.00  114
 16  \w   -148.00-100.00   0.50    0.80    --  -74.78-125.00 -30.00   96
 17  \w   -147.00-105.00   0.50    0.80    --  -74.78-125.00 -90.00   84
;
_diffrn_measurement_device 'four-circle diffractometer'
_diffrn_measurement_device_type 'ROD, Synergy Custom system, HyPix'
_diffrn_measurement_method '\w scans'
_diffrn_orient_matrix_type 'CrysAlisPro convention (1999,Acta A55,543-557)'
_diffrn_orient_matrix_UB_11 -0.0873691000
_diffrn_orient_matrix_UB_12 0.0382456000
_diffrn_orient_matrix_UB_13 -0.0190737000
_diffrn_orient_matrix_UB_21 -0.0320994000
_diffrn_orient_matrix_UB_22 -0.0511666000
_diffrn_orient_matrix_UB_23 -0.1099759000
_diffrn_orient_matrix_UB_31 -0.0182307000
_diffrn_orient_matrix_UB_32 -0.0927611000
_diffrn_orient_matrix_UB_33 0.0529258000
_diffrn_radiation_monochromator mirror
_diffrn_radiation_probe x-ray
_diffrn_radiation_type 'Ga K\a'
_diffrn_radiation_wavelength 1.3405
_diffrn_reflns_av_R_equivalents 0.0438
_diffrn_reflns_av_unetI/netI 0.0445
_diffrn_reflns_Laue_measured_fraction_full 0.995
_diffrn_reflns_Laue_measured_fraction_max 0.958
_diffrn_reflns_limit_h_max 19
_diffrn_reflns_limit_h_min -19
_diffrn_reflns_limit_k_max 15
_diffrn_reflns_limit_k_min -14
_diffrn_reflns_limit_l_max 14
_diffrn_reflns_limit_l_min -15
_diffrn_reflns_number 13341
_diffrn_reflns_point_group_measured_fraction_full 0.995
_diffrn_reflns_point_group_measured_fraction_max 0.958
_diffrn_reflns_theta_full 53.543
_diffrn_reflns_theta_max 60.697
_diffrn_reflns_theta_min 4.225
_diffrn_source 'micro-focus metaljet'
_exptl_absorpt_coefficient_mu 0.574
_exptl_absorpt_correction_T_max 1.00000
_exptl_absorpt_correction_T_min 0.33804
_exptl_absorpt_correction_type multi-scan
_exptl_absorpt_process_details
;
CrysAlisPro 1.171.41.93a (Rigaku Oxford Diffraction, 2020)
Empirical absorption correction using spherical harmonics,
implemented in SCALE3 ABSPACK scaling algorithm.
;
_exptl_crystal_colour 'clear brownish colourless'
_exptl_crystal_colour_lustre clear
_exptl_crystal_colour_modifier brownish
_exptl_crystal_colour_primary colourless
_exptl_crystal_density_diffrn 1.322
_exptl_crystal_description block
_exptl_crystal_F_000 808
_exptl_crystal_size_max 0.03
_exptl_crystal_size_mid 0.02
_exptl_crystal_size_min 0.01
_refine_diff_density_max 0.521
_refine_diff_density_min -0.290
_refine_diff_density_rms 0.040
_refine_ls_extinction_method none
_refine_ls_goodness_of_fit_ref 1.055
_refine_ls_hydrogen_treatment constr
_refine_ls_matrix_type full
_refine_ls_number_parameters 254
_refine_ls_number_reflns 4310
_refine_ls_number_restraints 0
_refine_ls_restrained_S_all 1.055
_refine_ls_R_factor_all 0.0966
_refine_ls_R_factor_gt 0.0647
_refine_ls_shift/su_max 0.001
_refine_ls_shift/su_mean 0.000
_refine_ls_structure_factor_coef Fsqd
_refine_ls_weighting_details 'w=1/[\s^2^(Fo^2^)+(0.1044P)^2^+0.3682P] where P=(Fo^2^+2Fc^2^)/3'
_refine_ls_weighting_scheme calc
_refine_ls_wR_factor_gt 0.1926
_refine_ls_wR_factor_ref 0.2132
_reflns_Friedel_coverage 0.000
_reflns_number_gt 2744
_reflns_number_total 4310
_reflns_threshold_expression 'I > 2\s(I)'
_cod_data_source_file d2sc00902a3.cif
_cod_data_source_block zq-ys_auto
_cod_database_code 1566902
_shelx_shelxl_version_number 2018/3
_chemical_oxdiff_formula CHOF
_shelx_space_group_comment
;
The symmetry employed for this shelxl refinement is uniquely defined
by the following loop, which should always be used as a source of
symmetry information in preference to the above space-group names.
They are only intended as comments.
;
_shelx_estimated_absorpt_t_max 0.994
_shelx_estimated_absorpt_t_min 0.983
_reflns_odcompleteness_completeness 99.17
_reflns_odcompleteness_iscentric 1
_reflns_odcompleteness_theta 56.82
_olex2_refinement_description
;
1. Fixed Uiso
 At 1.2 times of:
  All C(H) groups, All C(H,H) groups
 At 1.5 times of:
  All C(H,H,H) groups
2.a Ternary CH refined with riding coordinates:
 C008(H008)
2.b Secondary CH2 refined with riding coordinates:
 C00D(H00A,H00B), C00G(H00D,H00E)
2.c Aromatic/amide H refined with riding coordinates:
 C00C(H00C), C00F(H00F), C00I(H00I), C00J(H00J), C00K(H00K), C00L(H00L),
 C00N(H00N), C00O(H00O), C00Q(H00Q), C00R(H00R), C00S(H00S)
2.d Idealised Me refined as rotating group:
 C00M(H00G,H00H,H00M)
;
_olex2_submission_special_instructions 'No special instructions were received'
_oxdiff_exptl_absorpt_empirical_details
;
Empirical correction (ABSPACK) includes:
- Absorption correction using spherical harmonics
- Frame scaling
;
_oxdiff_exptl_absorpt_empirical_full_max 8.094
_oxdiff_exptl_absorpt_empirical_full_min 0.560

loop_
_space_group_symop_operation_xyz
'x, y, z'
'-x, y+1/2, -z+1/2'
'-x, -y, -z'
'x, -y-1/2, z-1/2'

loop_
_atom_site_label
_atom_site_type_symbol
_atom_site_fract_x
_atom_site_fract_y
_atom_site_fract_z
_atom_site_U_iso_or_equiv
_atom_site_adp_type
_atom_site_occupancy
_atom_site_site_symmetry_order
_atom_site_calc_flag
_atom_site_refinement_flags_posn
_atom_site_refinement_flags_adp
_atom_site_refinement_flags_occupancy
_atom_site_disorder_assembly
_atom_site_disorder_group
O001 O 0.68688(14) 0.34750(13) 0.56171(15) 0.0713(5) Uani 1 1 d . . . . .
O002 O 0.63102(14) 0.06860(14) 0.48980(16) 0.0751(5) Uani 1 1 d . . . . .
O003 O 0.64809(14) 0.49212(14) 0.43000(16) 0.0767(5) Uani 1 1 d . . . . .
C004 C 0.61830(17) 0.14593(17) 0.4169(2) 0.0567(5) Uani 1 1 d . . . . .
C005 C 0.52256(17) 0.19177(17) 0.34983(19) 0.0559(5) Uani 1 1 d . . . . .
C006 C 0.67523(17) 0.38703(18) 0.4617(2) 0.0588(6) Uani 1 1 d . . . . .
C007 C 0.50898(18) 0.28020(18) 0.2663(2) 0.0610(6) Uani 1 1 d . . . . .
C008 C 0.70025(17) 0.19553(19) 0.3882(2) 0.0591(6) Uani 1 1 d . . . . .
H008 H 0.699895 0.157377 0.313285 0.071 Uiso 1 1 calc R U . . .
C009 C 0.68520(18) 0.32201(19) 0.3545(2) 0.0614(6) Uani 1 1 d . . . . .
F00A F 0.92747(17) 0.0501(2) 0.5459(3) 0.1608(11) Uani 1 1 d . . . . .
F00B F 0.8016(2) -0.0134(2) 0.4131(3) 0.1779(13) Uani 1 1 d . . . . .
C00C C 0.44483(19) 0.1446(2) 0.3702(2) 0.0669(6) Uani 1 1 d . . . . .
H00C H 0.454205 0.086606 0.427036 0.080 Uiso 1 1 calc R U . . .
C00D C 0.5917(2) 0.3317(2) 0.2425(2) 0.0688(7) Uani 1 1 d . . . . .
H00A H 0.578453 0.410386 0.221709 0.083 Uiso 1 1 calc R U . . .
H00B H 0.599270 0.294605 0.172254 0.083 Uiso 1 1 calc R U . . .
F00E F 0.8776(2) 0.1102(3) 0.3622(3) 0.1669(11) Uani 1 1 d . . . . .
C00F C 0.4171(2) 0.3185(2) 0.2051(2) 0.0781(7) Uani 1 1 d . . . . .
H00F H 0.406443 0.377859 0.149681 0.094 Uiso 1 1 calc R U . . .
C00G C 0.79604(19) 0.1671(2) 0.4882(3) 0.0741(7) Uani 1 1 d . . . . .
H00D H 0.835428 0.233849 0.505318 0.089 Uiso 1 1 calc R U . . .
H00E H 0.785419 0.147492 0.563219 0.089 Uiso 1 1 calc R U . . .
C00H C 0.86282(19) 0.5215(2) 0.4510(3) 0.0759(7) Uani 1 1 d . . . . .
C00I C 0.7644(2) 0.3625(2) 0.3136(3) 0.0817(8) Uani 1 1 d . . . . .
H00I H 0.765665 0.323066 0.245057 0.098 Uiso 1 1 calc R U . . .
C00J C 0.8316(2) 0.4386(3) 0.3498(3) 0.0873(9) Uani 1 1 d . . . . .
H00J H 0.868033 0.440810 0.300148 0.105 Uiso 1 1 calc R U . . .
C00K C 0.3559(2) 0.1828(2) 0.3080(3) 0.0828(8) Uani 1 1 d . . . . .
H00K H 0.304464 0.150154 0.321076 0.099 Uiso 1 1 calc R U . . .
C00L C 0.3419(2) 0.2696(3) 0.2255(3) 0.0881(9) Uani 1 1 d . . . . .
H00L H 0.280818 0.295595 0.182967 0.106 Uiso 1 1 calc R U . . .
C00M C 0.6364(3) 0.5633(3) 0.5243(3) 0.1031(11) Uani 1 1 d . . . . .
H00G H 0.611927 0.635026 0.489366 0.155 Uiso 1 1 calc R U . . .
H00H H 0.696554 0.573543 0.589632 0.155 Uiso 1 1 calc R U . . .
H00M H 0.592902 0.528691 0.556655 0.155 Uiso 1 1 calc R U . . .
C00N C 0.8861(2) 0.6278(3) 0.4246(3) 0.0963(10) Uani 1 1 d . . . . .
H00N H 0.880327 0.644981 0.344187 0.116 Uiso 1 1 calc R U . . .
C00O C 0.8761(3) 0.4980(3) 0.5729(3) 0.0997(10) Uani 1 1 d . . . . .
H00O H 0.863007 0.426315 0.594405 0.120 Uiso 1 1 calc R U . . .
C00P C 0.8482(3) 0.0750(3) 0.4575(4) 0.1088(11) Uani 1 1 d . . . . .
C00Q C 0.9086(3) 0.5800(4) 0.6632(4) 0.1226(14) Uani 1 1 d . . . . .
H00Q H 0.917261 0.562521 0.744508 0.147 Uiso 1 1 calc R U . . .
C00R C 0.9177(3) 0.7098(3) 0.5145(5) 0.1228(14) Uani 1 1 d . . . . .
H00R H 0.932140 0.781399 0.494328 0.147 Uiso 1 1 calc R U . . .
C00S C 0.9278(3) 0.6844(4) 0.6347(5) 0.1285(15) Uani 1 1 d . . . . .
H00S H 0.947825 0.739317 0.695614 0.154 Uiso 1 1 calc R U . . .

loop_
_atom_site_aniso_label
_atom_site_aniso_U_11
_atom_site_aniso_U_22
_atom_site_aniso_U_33
_atom_site_aniso_U_23
_atom_site_aniso_U_13
_atom_site_aniso_U_12
O001 0.1119(14) 0.0587(9) 0.0561(9) -0.0036(7) 0.0458(9) -0.0066(8)
O002 0.0972(13) 0.0587(10) 0.0737(11) 0.0188(8) 0.0360(10) 0.0076(8)
O003 0.1089(14) 0.0542(9) 0.0754(12) -0.0004(8) 0.0431(11) 0.0030(9)
C004 0.0808(15) 0.0432(11) 0.0526(12) -0.0024(9) 0.0316(11) 0.0006(10)
C005 0.0762(15) 0.0440(11) 0.0515(11) -0.0031(9) 0.0280(11) 0.0000(10)
C006 0.0763(15) 0.0493(12) 0.0595(13) -0.0015(10) 0.0349(11) -0.0077(10)
C007 0.0860(17) 0.0476(11) 0.0484(11) -0.0022(9) 0.0231(11) -0.0001(11)
C008 0.0781(15) 0.0564(12) 0.0503(11) -0.0078(10) 0.0321(11) 0.0000(10)
C009 0.0835(16) 0.0581(13) 0.0509(12) -0.0001(10) 0.0342(11) -0.0070(11)
F00A 0.0970(16) 0.173(2) 0.183(2) -0.0229(19) 0.0141(16) 0.0578(15)
F00B 0.135(2) 0.0872(14) 0.281(4) -0.0722(19) 0.038(2) 0.0179(13)
C00C 0.0821(17) 0.0536(13) 0.0710(15) -0.0055(11) 0.0351(13) -0.0060(11)
C00D 0.1040(19) 0.0585(13) 0.0487(12) 0.0059(10) 0.0331(13) -0.0056(12)
F00E 0.146(2) 0.207(3) 0.179(2) -0.051(2) 0.097(2) 0.0194(19)
C00F 0.100(2) 0.0587(14) 0.0665(15) 0.0030(12) 0.0193(15) 0.0076(14)
C00G 0.0777(17) 0.0725(16) 0.0745(16) -0.0093(13) 0.0302(14) 0.0064(12)
C00H 0.0662(15) 0.0815(18) 0.0872(18) 0.0007(15) 0.0365(14) -0.0114(13)
C00I 0.108(2) 0.0858(18) 0.0731(16) -0.0105(14) 0.0584(16) -0.0218(16)
C00J 0.097(2) 0.100(2) 0.0857(19) -0.0026(16) 0.0581(17) -0.0167(17)
C00K 0.0781(19) 0.0740(18) 0.099(2) -0.0111(16) 0.0354(16) -0.0072(14)
C00L 0.0741(18) 0.0796(19) 0.100(2) -0.0093(17) 0.0185(16) 0.0053(14)
C00M 0.138(3) 0.0678(18) 0.116(3) -0.0203(17) 0.060(2) 0.0102(18)
C00N 0.085(2) 0.086(2) 0.113(3) 0.0153(19) 0.0299(18) -0.0132(16)
C00O 0.104(2) 0.110(2) 0.090(2) -0.0071(19) 0.0415(19) -0.0373(19)
C00P 0.086(2) 0.112(3) 0.123(3) -0.030(2) 0.032(2) 0.018(2)
C00Q 0.116(3) 0.161(4) 0.099(3) -0.032(3) 0.048(2) -0.057(3)
C00R 0.100(3) 0.084(2) 0.173(4) -0.001(3) 0.034(3) -0.0165(18)
C00S 0.109(3) 0.129(4) 0.152(4) -0.052(3) 0.051(3) -0.037(3)

loop_
_atom_type_symbol
_atom_type_description
_atom_type_scat_dispersion_real
_atom_type_scat_dispersion_imag
_atom_type_scat_source
C C 0.0137 0.0067 'International Tables Vol C Tables 4.2.6.8 and 6.1.1.4'
H H 0.0000 0.0000 'International Tables Vol C Tables 4.2.6.8 and 6.1.1.4'
F F 0.0583 0.0400 'International Tables Vol C Tables 4.2.6.8 and 6.1.1.4'
O O 0.0389 0.0241 'International Tables Vol C Tables 4.2.6.8 and 6.1.1.4'

loop_
_geom_angle_atom_site_label_1
_geom_angle_atom_site_label_2
_geom_angle_atom_site_label_3
_geom_angle
_geom_angle_site_symmetry_1
_geom_angle_site_symmetry_3
_geom_angle_publ_flag
C006 O003 C00M 116.8(2) . . ?
O002 C004 C005 121.6(2) . . ?
O002 C004 C008 120.7(2) . . ?
C005 C004 C008 117.60(19) . . ?
C007 C005 C004 121.0(2) . . ?
C007 C005 C00C 119.9(2) . . ?
C00C C005 C004 119.1(2) . . ?
O001 C006 O003 124.0(2) . . ?
O001 C006 C009 124.6(2) . . ?
O003 C006 C009 111.35(18) . . ?
C005 C007 C00D 120.7(2) . . ?
C00F C007 C005 118.2(2) . . ?
C00F C007 C00D 121.1(2) . . ?
C004 C008 H008 105.8 . . ?
C004 C008 C009 112.09(19) . . ?
C004 C008 C00G 111.8(2) . . ?
C009 C008 H008 105.8 . . ?
C00G C008 H008 105.8 . . ?
C00G C008 C009 114.7(2) . . ?
C006 C009 C008 109.65(17) . . ?
C006 C009 C00D 108.8(2) . . ?
C00D C009 C008 106.96(19) . . ?
C00I C009 C006 114.7(2) . . ?
C00I C009 C008 109.0(2) . . ?
C00I C009 C00D 107.36(19) . . ?
C005 C00C H00C 119.7 . . ?
C00K C00C C005 120.6(3) . . ?
C00K C00C H00C 119.7 . . ?
C007 C00D C009 112.59(18) . . ?
C007 C00D H00A 109.1 . . ?
C007 C00D H00B 109.1 . . ?
C009 C00D H00A 109.1 . . ?
C009 C00D H00B 109.1 . . ?
H00A C00D H00B 107.8 . . ?
C007 C00F H00F 119.6 . . ?
C00L C00F C007 120.7(3) . . ?
C00L C00F H00F 119.6 . . ?
C008 C00G H00D 108.5 . . ?
C008 C00G H00E 108.5 . . ?
H00D C00G H00E 107.5 . . ?
C00P C00G C008 115.1(2) . . ?
C00P C00G H00D 108.5 . . ?
C00P C00G H00E 108.5 . . ?
C00N C00H C00J 118.1(3) . . ?
C00N C00H C00O 117.3(3) . . ?
C00O C00H C00J 124.6(3) . . ?
C009 C00I H00I 111.7 . . ?
C00J C00I C009 136.6(2) . . ?
C00J C00I H00I 111.7 . . ?
C00H C00J H00J 112.6 . . ?
C00I C00J C00H 134.8(2) . . ?
C00I C00J H00J 112.6 . . ?
C00C C00K H00K 120.1 . . ?
C00C C00K C00L 119.9(3) . . ?
C00L C00K H00K 120.1 . . ?
C00F C00L C00K 120.7(3) . . ?
C00F C00L H00L 119.6 . . ?
C00K C00L H00L 119.6 . . ?
O003 C00M H00G 109.5 . . ?
O003 C00M H00H 109.5 . . ?
O003 C00M H00M 109.5 . . ?
H00G C00M H00H 109.5 . . ?
H00G C00M H00M 109.5 . . ?
H00H C00M H00M 109.5 . . ?
C00H C00N H00N 119.1 . . ?
C00H C00N C00R 121.8(4) . . ?
C00R C00N H00N 119.1 . . ?
C00H C00O H00O 119.6 . . ?
C00H C00O C00Q 120.9(3) . . ?
C00Q C00O H00O 119.6 . . ?
F00A C00P F00E 103.2(3) . . ?
F00A C00P C00G 113.6(3) . . ?
F00B C00P F00A 110.6(4) . . ?
F00B C00P F00E 102.4(4) . . ?
F00B C00P C00G 116.8(3) . . ?
F00E C00P C00G 108.7(3) . . ?
C00O C00Q H00Q 119.6 . . ?
C00S C00Q C00O 120.9(4) . . ?
C00S C00Q H00Q 119.6 . . ?
C00N C00R H00R 120.3 . . ?
C00N C00R C00S 119.4(4) . . ?
C00S C00R H00R 120.3 . . ?
C00Q C00S C00R 119.7(4) . . ?
C00Q C00S H00S 120.1 . . ?
C00R C00S H00S 120.1 . . ?

loop_
_geom_bond_atom_site_label_1
_geom_bond_atom_site_label_2
_geom_bond_distance
_geom_bond_site_symmetry_2
_geom_bond_publ_flag
O001 C006 1.206(3) . ?
O002 C004 1.218(2) . ?
O003 C006 1.326(3) . ?
O003 C00M 1.446(3) . ?
C004 C005 1.480(3) . ?
C004 C008 1.515(3) . ?
C005 C007 1.396(3) . ?
C005 C00C 1.398(3) . ?
C006 C009 1.520(3) . ?
C007 C00D 1.506(3) . ?
C007 C00F 1.391(4) . ?
C008 H008 0.9800 . ?
C008 C009 1.551(3) . ?
C008 C00G 1.534(4) . ?
C009 C00D 1.543(4) . ?
C009 C00I 1.519(3) . ?
F00A C00P 1.302(4) . ?
F00B C00P 1.267(4) . ?
C00C H00C 0.9300 . ?
C00C C00K 1.356(4) . ?
C00D H00A 0.9700 . ?
C00D H00B 0.9700 . ?
F00E C00P 1.398(5) . ?
C00F H00F 0.9300 . ?
C00F C00L 1.371(4) . ?
C00G H00D 0.9700 . ?
C00G H00E 0.9700 . ?
C00G C00P 1.467(4) . ?
C00H C00J 1.477(4) . ?
C00H C00N 1.378(4) . ?
C00H C00O 1.386(4) . ?
C00I H00I 0.9300 . ?
C00I C00J 1.312(4) . ?
C00J H00J 0.9300 . ?
C00K H00K 0.9300 . ?
C00K C00L 1.373(4) . ?
C00L H00L 0.9300 . ?
C00M H00G 0.9600 . ?
C00M H00H 0.9600 . ?
C00M H00M 0.9600 . ?
C00N H00N 0.9300 . ?
C00N C00R 1.383(6) . ?
C00O H00O 0.9300 . ?
C00O C00Q 1.387(5) . ?
C00Q H00Q 0.9300 . ?
C00Q C00S 1.344(6) . ?
C00R H00R 0.9300 . ?
C00R C00S 1.383(6) . ?
C00S H00S 0.9300 . ?

loop_
_geom_torsion_atom_site_label_1
_geom_torsion_atom_site_label_2
_geom_torsion_atom_site_label_3
_geom_torsion_atom_site_label_4
_geom_torsion
_geom_torsion_site_symmetry_1
_geom_torsion_site_symmetry_2
_geom_torsion_site_symmetry_3
_geom_torsion_site_symmetry_4
_geom_torsion_publ_flag
O001 C006 C009 C008 6.8(3) . . . . ?
O001 C006 C009 C00D 123.5(3) . . . . ?
O001 C006 C009 C00I -116.2(3) . . . . ?
O002 C004 C005 C007 -179.8(2) . . . . ?
O002 C004 C005 C00C -0.3(3) . . . . ?
O002 C004 C008 C009 -149.8(2) . . . . ?
O002 C004 C008 C00G -19.4(3) . . . . ?
O003 C006 C009 C008 -170.5(2) . . . . ?
O003 C006 C009 C00D -53.8(2) . . . . ?
O003 C006 C009 C00I 66.4(3) . . . . ?
C004 C005 C007 C00D -0.2(3) . . . . ?
C004 C005 C007 C00F 179.2(2) . . . . ?
C004 C005 C00C C00K -178.3(2) . . . . ?
C004 C008 C009 C006 59.7(3) . . . . ?
C004 C008 C009 C00D -58.1(2) . . . . ?
C004 C008 C009 C00I -173.91(19) . . . . ?
C004 C008 C00G C00P 100.9(3) . . . . ?
C005 C004 C008 C009 32.6(3) . . . . ?
C005 C004 C008 C00G 163.03(18) . . . . ?
C005 C007 C00D C009 -28.2(3) . . . . ?
C005 C007 C00F C00L -0.7(4) . . . . ?
C005 C00C C00K C00L -1.0(4) . . . . ?
C006 C009 C00D C007 -62.6(2) . . . . ?
C006 C009 C00I C00J 3.3(5) . . . . ?
C007 C005 C00C C00K 1.1(3) . . . . ?
C007 C00F C00L C00K 0.8(4) . . . . ?
C008 C004 C005 C007 -2.2(3) . . . . ?
C008 C004 C005 C00C 177.27(19) . . . . ?
C008 C009 C00D C007 55.8(2) . . . . ?
C008 C009 C00I C00J -120.1(4) . . . . ?
C008 C00G C00P F00A -177.6(3) . . . . ?
C008 C00G C00P F00B -47.0(5) . . . . ?
C008 C00G C00P F00E 68.1(4) . . . . ?
C009 C008 C00G C00P -130.0(3) . . . . ?
C009 C00I C00J C00H 1.0(7) . . . . ?
C00C C005 C007 C00D -179.7(2) . . . . ?
C00C C005 C007 C00F -0.2(3) . . . . ?
C00C C00K C00L C00F 0.1(4) . . . . ?
C00D C007 C00F C00L 178.7(2) . . . . ?
C00D C009 C00I C00J 124.4(4) . . . . ?
C00F C007 C00D C009 152.4(2) . . . . ?
C00G C008 C009 C006 -69.2(2) . . . . ?
C00G C008 C009 C00D 172.97(18) . . . . ?
C00G C008 C009 C00I 57.2(3) . . . . ?
C00H C00N C00R C00S 1.0(6) . . . . ?
C00H C00O C00Q C00S 0.2(6) . . . . ?
C00I C009 C00D C007 172.7(2) . . . . ?
C00J C00H C00N C00R -178.7(3) . . . . ?
C00J C00H C00O C00Q 177.8(3) . . . . ?
C00M O003 C006 O001 2.9(4) . . . . ?
C00M O003 C006 C009 -179.7(2) . . . . ?
C00N C00H C00J C00I -137.5(4) . . . . ?
C00N C00H C00O C00Q 2.0(5) . . . . ?
C00N C00R C00S C00Q 1.3(7) . . . . ?
C00O C00H C00J C00I 46.7(6) . . . . ?
C00O C00H C00N C00R -2.6(5) . . . . ?
C00O C00Q C00S C00R -1.9(7) . . . . ?
